data_2205998
loop_
_publ_author_name
'Hempel, Andrew'
'Camerman, Norman'
'Camerman, Arthur'
'Mastropaolo, Donald'

_publ_section_title
;
 Nafimidone hemihydrate hemihydrochloride
;
_journal_issue 6
_journal_name_full 'Acta Crystallographica Section E'
_journal_page_first o1532
_journal_page_last o1533
_journal_paper_doi 10.1107/S160053680501158X
_journal_volume 61
_journal_year 2005
_chemical_formula_iupac 'C30 H25 N4 O2 +, Cl -, H2 O'
_chemical_formula_moiety 'C30 H25 N4 O2 +, Cl -, H2 O'
_chemical_formula_sum 'C30 H27 Cl N4 O3'
_chemical_formula_weight 527.01
_chemical_name_common 'Nafimidone hemihydrate hemihydrochloride'
_chemical_name_systematic
;
3-methyl-1-[2-(2-naphthyloxy)ethyl]-1H-pyrazol-5-ol hydrochloride monohydrate
;
_space_group_IT_number 2
_space_group_name_Hall '-P 1'
_symmetry_cell_setting triclinic
_symmetry_space_group_name_Hall '-P 1'
_symmetry_space_group_name_H-M 'P -1'
_atom_sites_solution_hydrogens geom
_atom_sites_solution_primary direct
_atom_sites_solution_secondary difmap
_audit_creation_method SHELXL-97
_cell_angle_alpha 77.190(10)
_cell_angle_beta 75.440(10)
_cell_angle_gamma 75.110(10)
_cell_formula_units_Z 2
_cell_length_a 9.171(3)
_cell_length_b 9.428(2)
_cell_length_c 16.783(2)
_cell_measurement_reflns_used 32
_cell_measurement_temperature 294(2)
_cell_measurement_theta_max 52
_cell_measurement_theta_min 31
_cell_volume 1338.1(6)
_computing_cell_refinement 'Picker Operating Manual'
_computing_data_collection 'Picker Operating Manual (Picker, 1967)'
_computing_data_reduction 'DATRDN (Stewart, 1976)'
_computing_molecular_graphics 'ORTEP-3 for Windows (Farrugia, 1997)'
_computing_publication_material SHELXL97
_computing_structure_refinement 'SHELXL97 (Sheldrick, 1997)'
_computing_structure_solution 'SHELXS97 (Sheldrick, 1997)'
_diffrn_ambient_temperature 294(2)
_diffrn_measured_fraction_theta_full 1.000
_diffrn_measured_fraction_theta_max 1.000
_diffrn_measurement_device_type 'Picker FACS-1 four-circle'
_diffrn_measurement_method \q/2\q
_diffrn_radiation_monochromator 'Ni-filtered radiation'
_diffrn_radiation_source 'fine-focus sealed tube'
_diffrn_radiation_type CuK\a
_diffrn_radiation_wavelength 1.54178
_diffrn_reflns_av_R_equivalents 0.0207
_diffrn_reflns_av_sigmaI/netI 0.6433
_diffrn_reflns_limit_h_max 9
_diffrn_reflns_limit_h_min -9
_diffrn_reflns_limit_k_max 0
_diffrn_reflns_limit_k_min -10
_diffrn_reflns_limit_l_max 17
_diffrn_reflns_limit_l_min -17
_diffrn_reflns_number 3600
_diffrn_reflns_theta_full 54.99
_diffrn_reflns_theta_max 54.99
_diffrn_reflns_theta_min 2.76
_diffrn_standards_decay_% 0.6
_diffrn_standards_interval_count 100
_diffrn_standards_number 3
_exptl_absorpt_coefficient_mu 1.578
_exptl_absorpt_correction_T_max 0.885
_exptl_absorpt_correction_T_min 0.785
_exptl_absorpt_correction_type psi-scan
_exptl_absorpt_process_details '(North et al., 1968)'
_exptl_crystal_colour colorless
_exptl_crystal_density_diffrn 1.308
_exptl_crystal_density_method 'not measured'
_exptl_crystal_description needle
_exptl_crystal_F_000 552
_exptl_crystal_size_max 0.51
_exptl_crystal_size_mid 0.13
_exptl_crystal_size_min 0.08
_refine_diff_density_max 0.633
_refine_diff_density_min -0.206
_refine_ls_extinction_coef 0.0064(10)
_refine_ls_extinction_expression Fc^*^=kFc[1+0.001xFc^2^\l^3^/sin(2\q)]^-1/4^
_refine_ls_extinction_method SHELXL97
_refine_ls_goodness_of_fit_ref 1.180
_refine_ls_hydrogen_treatment mixed
_refine_ls_matrix_type full
_refine_ls_number_parameters 349
_refine_ls_number_reflns 3348
_refine_ls_number_restraints 0
_refine_ls_restrained_S_all 1.180
_refine_ls_R_factor_all 0.0642
_refine_ls_R_factor_gt 0.0525
_refine_ls_shift/su_max 0.000
_refine_ls_shift/su_mean 0.000
_refine_ls_structure_factor_coef Fsqd
_refine_ls_weighting_details 'calc w = 1/[\s^2^(Fo^2^)+(0.0929P)^2^+0.2986P] where P = (Fo^2^+2Fc^2^)/3'
_refine_ls_weighting_scheme calc
_refine_ls_wR_factor_gt 0.1554
_refine_ls_wR_factor_ref 0.1623
_reflns_number_gt 2773
_reflns_number_total 3348
_reflns_threshold_expression I>2\s(I)
_cod_data_source_file lh6407.cif
_cod_data_source_block I
_cod_depositor_comments
;
The following automatic conversions were performed:
'_symmetry_cell_setting' value 'Triclinic' changed to 'triclinic'
according to '/home/saulius/struct/CIF-dictionaries/cif_core.dic'
dictionary named 'cif_core.dic' version 2.4.1 from 2010-06-29.

Automatic conversion script
Id: cif_fix_enum 1527 2010-12-29 10:47:43Z saulius 

The following automatic conversions were performed:

'_symmetry_cell_setting' value 'Triclinic' changed to 'triclinic'
according to /home/saulius/struct/CIF-dictionaries/cif_core.dic
dictionary named 'cif_core.dic' version 2.4.1 from 2010-06-29.

Automatic conversion script
Id: cif_fix_values 1715 2011-07-08 13:25:40Z adriana 
;
_cod_database_code 2205998
_cod_database_fobs_code 2205998

loop_
_symmetry_equiv_pos_as_xyz
'x, y, z'
'-x, -y, -z'

loop_
_atom_site_label
_atom_site_fract_x
_atom_site_fract_y
_atom_site_fract_z
_atom_site_U_iso_or_equiv
_atom_site_adp_type
_atom_site_calc_flag
_atom_site_refinement_flags
_atom_site_occupancy
_atom_site_type_symbol
C1A 0.4926(3) 0.1050(3) 0.14386(18) 0.0553(7) Uani d . 1 C
H1A 0.5872 0.0592 0.1148 0.078(2) Uiso calc R 1 H
C2A 0.4734(3) 0.1059(3) 0.22720(18) 0.0548(7) Uani d . 1 C
C3A 0.3291(3) 0.1726(4) 0.2718(2) 0.0664(9) Uani d . 1 C
H3A 0.3155 0.1724 0.3286 0.078(2) Uiso calc R 1 H
C4A 0.2097(4) 0.2374(4) 0.2324(2) 0.0673(9) Uani d . 1 C
H4A 0.1153 0.2810 0.2627 0.078(2) Uiso calc R 1 H
C5A 0.1035(4) 0.3086(4) 0.1030(2) 0.0719(9) Uani d . 1 C
H5A 0.0081 0.3540 0.1315 0.078(2) Uiso calc R 1 H
C6A 0.1264(4) 0.3074(4) 0.0200(2) 0.0750(10) Uani d . 1 C
H6A 0.0459 0.3516 -0.0078 0.078(2) Uiso calc R 1 H
C7A 0.2682(5) 0.2411(4) -0.0241(2) 0.0777(10) Uani d . 1 C
H7A 0.2809 0.2409 -0.0808 0.078(2) Uiso calc R 1 H
C8A 0.3887(4) 0.1767(4) 0.01466(19) 0.0655(8) Uani d . 1 C
H8A 0.4836 0.1349 -0.0160 0.078(2) Uiso calc R 1 H
C9A 0.3704(3) 0.1730(3) 0.10078(18) 0.0553(7) Uani d . 1 C
C10A 0.2272(3) 0.2393(3) 0.14689(19) 0.0586(8) Uani d . 1 C
N11A 0.7319(3) -0.0092(3) 0.38835(14) 0.0577(7) Uani d . 1 N
C12A 0.7392(4) -0.1299(4) 0.44600(18) 0.0630(8) Uani d . 1 C
H12A 0.6590 -0.1793 0.4703 0.078(2) Uiso calc R 1 H
N13A 0.8781(3) -0.1698(3) 0.46392(16) 0.0693(7) Uani d . 1 N
H13A 0.9096 -0.2447 0.4998 0.078(2) Uiso calc PR 0.50 H
C14A 0.9618(4) -0.0707(4) 0.4152(2) 0.0745(10) Uani d . 1 C
H14A 1.0637 -0.0718 0.4147 0.078(2) Uiso calc R 1 H
C15A 0.8721(4) 0.0284(4) 0.3681(2) 0.0702(9) Uani d . 1 C
H15A 0.9001 0.1084 0.3287 0.078(2) Uiso calc R 1 H
C16A 0.6081(3) 0.0360(3) 0.26768(18) 0.0562(7) Uani d . 1 C
C17A 0.5959(3) 0.0662(4) 0.35420(19) 0.0623(8) Uani d . 1 C
H17A 0.5807 0.1725 0.3520 0.075(5) Uiso calc R 1 H
H17B 0.5064 0.0338 0.3912 0.075(5) Uiso calc R 1 H
O18A 0.7224(3) -0.0425(3) 0.23380(14) 0.0798(7) Uani d . 1 O
C1B 1.5377(3) -0.6721(3) 0.77010(18) 0.0564(8) Uani d . 1 C
H1B 1.5323 -0.7268 0.7315 0.078(2) Uiso calc R 1 H
C2B 1.4294(3) -0.5446(3) 0.78242(17) 0.0552(7) Uani d . 1 C
C3B 1.4367(4) -0.4607(4) 0.8407(2) 0.0685(9) Uani d . 1 C
H3B 1.3631 -0.3739 0.8490 0.078(2) Uiso calc R 1 H
C4B 1.5515(4) -0.5068(4) 0.8848(2) 0.0726(9) Uani d . 1 C
H4B 1.5557 -0.4499 0.9226 0.078(2) Uiso calc R 1 H
C5B 1.7798(5) -0.6905(5) 0.9211(2) 0.0875(11) Uani d . 1 C
H5B 1.7844 -0.6371 0.9605 0.078(2) Uiso calc R 1 H
C6B 1.8853(5) -0.8181(5) 0.9094(3) 0.0963(13) Uani d . 1 C
H6B 1.9607 -0.8517 0.9413 0.078(2) Uiso calc R 1 H
C7B 1.8828(4) -0.8998(4) 0.8505(3) 0.0818(11) Uani d . 1 C
H7B 1.9571 -0.9865 0.8429 0.078(2) Uiso calc R 1 H
C8B 1.7714(3) -0.8533(4) 0.8037(2) 0.0666(8) Uani d . 1 C
H8B 1.7703 -0.9083 0.7643 0.078(2) Uiso calc R 1 H
C9B 1.6584(3) -0.7224(3) 0.81530(18) 0.0579(8) Uani d . 1 C
C10B 1.6634(4) -0.6380(4) 0.8744(2) 0.0648(8) Uani d . 1 C
N11B 1.1356(3) -0.5390(3) 0.65417(15) 0.0572(7) Uani d . 1 N
C12B 1.1152(4) -0.4241(4) 0.59240(19) 0.0647(8) Uani d . 1 C
H12B 1.1896 -0.3701 0.5630 0.078(2) Uiso calc R 1 H
N13B 0.9751(3) -0.3984(3) 0.57924(16) 0.0685(7) Uani d . 1 N
H13B 0.9358 -0.3295 0.5428 0.078(2) Uiso calc PR 0.50 H
C14B 0.9040(4) -0.5013(4) 0.6341(2) 0.0704(9) Uani d . 1 C
H14B 0.8036 -0.5103 0.6382 0.078(2) Uiso calc R 1 H
C15B 1.0011(4) -0.5872(4) 0.6810(2) 0.0659(8) Uani d . 1 C
H15B 0.9808 -0.6653 0.7241 0.078(2) Uiso calc R 1 H
C16B 1.3010(3) -0.4924(3) 0.73733(18) 0.0588(8) Uani d . 1 C
C17B 1.2744(3) -0.5977(3) 0.6883(2) 0.0625(8) Uani d . 1 C
H17C 1.3626 -0.6160 0.6430 0.075(5) Uiso calc R 1 H
H17D 1.2662 -0.6921 0.7247 0.075(5) Uiso calc R 1 H
O18B 1.2168(3) -0.3697(3) 0.73986(15) 0.0816(7) Uani d . 1 O
O 0.5633(4) -0.4181(4) 0.57337(18) 0.1030(9) Uani d . 1 O
Cl 0.37410(7) -0.21618(8) 0.44084(4) 0.0608(3) Uani d . 1 Cl
H1W 0.4975 -0.339(6) 0.5239 0.155(14) Uiso d . 1 H
H2W 0.6183 -0.529(6) 0.5645 0.155(14) Uiso d . 1 H

loop_
_atom_site_aniso_label
_atom_site_aniso_U_11
_atom_site_aniso_U_22
_atom_site_aniso_U_33
_atom_site_aniso_U_12
_atom_site_aniso_U_13
_atom_site_aniso_U_23
C1A 0.0514(17) 0.0452(16) 0.0693(19) -0.0065(13) -0.0116(14) -0.0147(13)
C2A 0.0522(17) 0.0503(17) 0.0639(18) -0.0071(14) -0.0168(13) -0.0126(14)
C3A 0.0553(19) 0.078(2) 0.0680(19) -0.0012(16) -0.0194(15) -0.0243(16)
C4A 0.0529(18) 0.073(2) 0.076(2) 0.0026(16) -0.0176(15) -0.0270(17)
C5A 0.062(2) 0.064(2) 0.095(3) -0.0048(16) -0.0341(18) -0.0138(18)
C6A 0.084(3) 0.062(2) 0.087(2) -0.0125(19) -0.046(2) -0.0006(18)
C7A 0.092(3) 0.067(2) 0.074(2) -0.020(2) -0.028(2) 0.0023(18)
C8A 0.075(2) 0.0589(19) 0.065(2) -0.0179(16) -0.0181(16) -0.0066(15)
C9A 0.0541(18) 0.0438(16) 0.0700(19) -0.0096(14) -0.0182(14) -0.0085(13)
C10A 0.0580(18) 0.0478(17) 0.0726(19) -0.0080(14) -0.0211(15) -0.0105(14)
N11A 0.0547(15) 0.0587(16) 0.0623(15) -0.0101(12) -0.0216(11) -0.0068(12)
C12A 0.066(2) 0.064(2) 0.0608(18) -0.0134(16) -0.0196(15) -0.0065(16)
N13A 0.0727(18) 0.0705(18) 0.0673(16) -0.0081(15) -0.0310(14) -0.0065(14)
C14A 0.063(2) 0.085(2) 0.083(2) -0.0179(19) -0.0291(18) -0.012(2)
C15A 0.065(2) 0.070(2) 0.079(2) -0.0220(17) -0.0262(17) 0.0018(17)
C16A 0.0508(18) 0.0493(17) 0.0686(18) -0.0070(15) -0.0158(14) -0.0102(14)
C17A 0.0562(18) 0.0605(19) 0.0698(19) -0.0008(15) -0.0227(15) -0.0128(15)
O18A 0.0619(14) 0.0854(16) 0.0873(16) 0.0114(13) -0.0235(12) -0.0268(13)
C1B 0.0572(18) 0.0560(18) 0.0583(17) -0.0161(15) -0.0150(13) -0.0060(14)
C2B 0.0536(17) 0.0471(17) 0.0621(17) -0.0128(14) -0.0095(13) -0.0035(13)
C3B 0.077(2) 0.0539(19) 0.077(2) -0.0177(17) -0.0138(17) -0.0144(16)
C4B 0.090(2) 0.066(2) 0.075(2) -0.029(2) -0.0242(18) -0.0159(17)
C5B 0.093(3) 0.084(3) 0.106(3) -0.032(2) -0.050(2) -0.009(2)
C6B 0.099(3) 0.088(3) 0.121(3) -0.032(3) -0.066(3) 0.008(3)
C7B 0.064(2) 0.062(2) 0.122(3) -0.0147(17) -0.039(2) 0.003(2)
C8B 0.0580(19) 0.0564(19) 0.088(2) -0.0170(16) -0.0209(16) -0.0044(16)
C9B 0.0569(18) 0.0541(18) 0.0661(18) -0.0233(15) -0.0170(14) 0.0015(14)
C10B 0.069(2) 0.061(2) 0.072(2) -0.0284(17) -0.0230(16) -0.0012(16)
N11B 0.0477(14) 0.0579(16) 0.0644(15) -0.0100(11) -0.0157(11) -0.0041(12)
C12B 0.060(2) 0.065(2) 0.0600(18) -0.0124(16) -0.0093(15) 0.0028(16)
N13B 0.0664(18) 0.0730(18) 0.0653(16) -0.0042(14) -0.0268(13) -0.0072(14)
C14B 0.0537(19) 0.073(2) 0.089(2) -0.0156(17) -0.0217(17) -0.0118(19)
C15B 0.0555(19) 0.065(2) 0.078(2) -0.0212(16) -0.0185(16) 0.0019(16)
C16B 0.0573(18) 0.0502(19) 0.0626(18) -0.0072(15) -0.0098(14) -0.0045(14)
C17B 0.0484(17) 0.0590(19) 0.079(2) -0.0048(14) -0.0207(15) -0.0090(15)
O18B 0.0821(16) 0.0612(15) 0.0982(17) 0.0060(13) -0.0293(13) -0.0192(12)
O 0.112(2) 0.104(2) 0.107(2) -0.0268(18) -0.0455(16) -0.0154(16)
Cl 0.0430(5) 0.0718(5) 0.0649(5) -0.0138(3) -0.0077(3) -0.0079(4)

loop_
_atom_type_symbol
_atom_type_description
_atom_type_scat_dispersion_real
_atom_type_scat_dispersion_imag
_atom_type_scat_source
C C 0.0181 0.0091 'International Tables Vol C Tables 4.2.6.8 and 6.1.1.4'
H H 0.0000 0.0000 'International Tables Vol C Tables 4.2.6.8 and 6.1.1.4'
N N 0.0311 0.0180 'International Tables Vol C Tables 4.2.6.8 and 6.1.1.4'
O O 0.0492 0.0322 'International Tables Vol C Tables 4.2.6.8 and 6.1.1.4'
Cl Cl 0.3639 0.7018 'International Tables Vol C Tables 4.2.6.8 and 6.1.1.4'

loop_
_geom_angle_atom_site_label_1
_geom_angle_atom_site_label_2
_geom_angle_atom_site_label_3
_geom_angle
C2A C1A C9A 121.1(3)
C2A C1A H1A 119.4
C9A C1A H1A 119.4
C1A C2A C3A 119.6(3)
C1A C2A C16A 118.1(2)
C3A C2A C16A 122.3(3)
C4A C3A C2A 120.6(3)
C4A C3A H3A 119.7
C2A C3A H3A 119.7
C3A C4A C10A 120.8(3)
C3A C4A H4A 119.6
C10A C4A H4A 119.6
C6A C5A C10A 119.9(3)
C6A C5A H5A 120.0
C10A C5A H5A 120.0
C5A C6A C7A 121.1(3)
C5A C6A H6A 119.4
C7A C6A H6A 119.4
C8A C7A C6A 120.9(3)
C8A C7A H7A 119.6
C6A C7A H7A 119.6
C7A C8A C9A 120.3(3)
C7A C8A H8A 119.9
C9A C8A H8A 119.9
C8A C9A C10A 119.8(3)
C8A C9A C1A 122.1(3)
C10A C9A C1A 118.1(3)
C4A C10A C9A 119.8(3)
C4A C10A C5A 122.2(3)
C9A C10A C5A 118.0(3)
C12A N11A C15A 107.7(2)
C12A N11A C17A 124.5(3)
C15A N11A C17A 127.8(3)
N11A C12A N13A 109.5(3)
N11A C12A H12A 125.2
N13A C12A H12A 125.2
C12A N13A C14A 107.4(3)
C12A N13A H13A 126.3
C14A N13A H13A 126.3
C15A C14A N13A 108.0(3)
C15A C14A H14A 126.0
N13A C14A H14A 126.0
C14A C15A N11A 107.3(3)
C14A C15A H15A 126.3
N11A C15A H15A 126.3
O18A C16A C2A 122.1(3)
O18A C16A C17A 120.6(3)
C2A C16A C17A 117.3(2)
N11A C17A C16A 112.7(2)
N11A C17A H17A 109.0
C16A C17A H17A 109.0
N11A C17A H17B 109.0
C16A C17A H17B 109.0
H17A C17A H17B 107.8
C2B C1B C9B 121.0(3)
C2B C1B H1B 119.5
C9B C1B H1B 119.5
C1B C2B C3B 119.9(3)
C1B C2B C16B 121.8(3)
C3B C2B C16B 118.3(3)
C4B C3B C2B 120.1(3)
C4B C3B H3B 120.0
C2B C3B H3B 120.0
C3B C4B C10B 121.5(3)
C3B C4B H4B 119.3
C10B C4B H4B 119.3
C6B C5B C10B 120.7(4)
C6B C5B H5B 119.7
C10B C5B H5B 119.7
C5B C6B C7B 121.2(4)
C5B C6B H6B 119.4
C7B C6B H6B 119.4
C8B C7B C6B 120.3(4)
C8B C7B H7B 119.9
C6B C7B H7B 119.9
C7B C8B C9B 120.1(3)
C7B C8B H8B 120.0
C9B C8B H8B 120.0
C10B C9B C8B 119.4(3)
C10B C9B C1B 118.5(3)
C8B C9B C1B 122.1(3)
C5B C10B C4B 122.6(3)
C5B C10B C9B 118.5(3)
C4B C10B C9B 119.0(3)
C12B N11B C15B 107.3(2)
C12B N11B C17B 126.1(3)
C15B N11B C17B 126.6(3)
N13B C12B N11B 110.0(3)
N13B C12B H12B 125.0
N11B C12B H12B 125.0
C12B N13B C14B 106.8(3)
C12B N13B H13B 126.6
C14B N13B H13B 126.6
C15B C14B N13B 108.9(3)
C15B C14B H14B 125.5
N13B C14B H14B 125.5
C14B C15B N11B 106.9(3)
C14B C15B H15B 126.5
N11B C15B H15B 126.5
O18B C16B C2B 121.6(3)
O18B C16B C17B 120.3(3)
C2B C16B C17B 118.1(3)
N11B C17B C16B 112.5(2)
N11B C17B H17C 109.1
C16B C17B H17C 109.1
N11B C17B H17D 109.1
C16B C17B H17D 109.1
H17C C17B H17D 107.8
H1W O H2W 120(2)

loop_
_geom_bond_atom_site_label_1
_geom_bond_atom_site_label_2
_geom_bond_distance
C1A C2A 1.367(4)
C1A C9A 1.422(4)
C1A H1A 0.9300
C2A C3A 1.411(4)
C2A C16A 1.492(4)
C3A C4A 1.360(4)
C3A H3A 0.9300
C4A C10A 1.401(4)
C4A H4A 0.9300
C5A C6A 1.356(5)
C5A C10A 1.444(4)
C5A H5A 0.9300
C6A C7A 1.390(5)
C6A H6A 0.9300
C7A C8A 1.362(5)
C7A H7A 0.9300
C8A C9A 1.406(4)
C8A H8A 0.9300
C9A C10A 1.412(4)
N11A C12A 1.319(4)
N11A C15A 1.362(4)
N11A C17A 1.453(3)
C12A N13A 1.323(4)
C12A H12A 0.9300
N13A C14A 1.359(4)
N13A H13A 0.8600
C14A C15A 1.333(4)
C14A H14A 0.9300
C15A H15A 0.9300
C16A O18A 1.208(3)
C16A C17A 1.512(4)
C17A H17A 0.9700
C17A H17B 0.9700
C1B C2B 1.366(4)
C1B C9B 1.421(4)
C1B H1B 0.9300
C2B C3B 1.411(4)
C2B C16B 1.479(4)
C3B C4B 1.363(5)
C3B H3B 0.9300
C4B C10B 1.403(5)
C4B H4B 0.9300
C5B C6B 1.354(6)
C5B C10B 1.406(5)
C5B H5B 0.9300
C6B C7B 1.388(6)
C6B H6B 0.9300
C7B C8B 1.368(5)
C7B H7B 0.9300
C8B C9B 1.408(4)
C8B H8B 0.9300
C9B C10B 1.418(4)
N11B C12B 1.334(4)
N11B C15B 1.360(4)
N11B C17B 1.456(4)
C12B N13B 1.311(4)
C12B H12B 0.9300
N13B C14B 1.357(4)
N13B H13B 0.8600
C14B C15B 1.330(4)
C14B H14B 0.9300
C15B H15B 0.9300
C16B O18B 1.218(4)
C16B C17B 1.519(4)
C17B H17C 0.9700
C17B H17D 0.9700
O H1W 1.165(18)
O H2W 1.06(5)

loop_
_geom_hbond_atom_site_label_D
_geom_hbond_atom_site_label_H
_geom_hbond_atom_site_label_A
_geom_hbond_site_symmetry_A
_geom_hbond_distance_DH
_geom_hbond_distance_HA
_geom_hbond_distance_DA
_geom_hbond_angle_DHA
O H1W Cl 1 1.165(18) 1.992(15) 3.154(3) 175(3)
O H2W Cl 2_646 1.06(5) 2.41(6) 3.399(3) 154.9(16)
N13A *H13A N13B 1 0.86 1.83 2.686(4) 177
N13B *H13B N13A 1 0.86 1.83 2.686(4) 171
C5A H5A O18B 2_656 0.93 2.59 3.439(4) 153
C12B H12B Cl 1_655 0.93 2.72 3.618(3) 164
C14B H14B O 1 0.93 2.57 3.376(4) 146
C15A H15A O18B 2_756 0.93 2.56 3.333(4) 141
C17A H17B Cl 1 0.97 2.80 3.594(3) 140
C17B H17D O18A 2_746 0.97 2.43 3.349(4) 159
C17B H17C Cl 2_746 0.97 2.76 3.666(3) 155

loop_
_geom_torsion_atom_site_label_1
_geom_torsion_atom_site_label_2
_geom_torsion_atom_site_label_3
_geom_torsion_atom_site_label_4
_geom_torsion
C9A C1A C2A C3A 1.2(4)
C9A C1A C2A C16A -178.4(3)
C1A C2A C3A C4A -0.7(5)
C16A C2A C3A C4A 178.9(3)
C2A C3A C4A C10A 0.0(5)
C10A C5A C6A C7A -0.5(5)
C5A C6A C7A C8A -0.6(5)
C6A C7A C8A C9A 1.5(5)
C7A C8A C9A C10A -1.4(5)
C7A C8A C9A C1A 179.2(3)
C2A C1A C9A C8A 178.4(3)
C2A C1A C9A C10A -1.1(4)
C3A C4A C10A C9A 0.1(5)
C3A C4A C10A C5A -179.2(3)
C8A C9A C10A C4A -179.1(3)
C1A C9A C10A C4A 0.4(4)
C8A C9A C10A C5A 0.3(4)
C1A C9A C10A C5A 179.8(3)
C6A C5A C10A C4A 180.0(3)
C6A C5A C10A C9A 0.6(5)
C15A N11A C12A N13A 0.6(3)
C17A N11A C12A N13A -179.5(2)
N11A C12A N13A C14A -0.4(3)
C12A N13A C14A C15A 0.0(4)
N13A C14A C15A N11A 0.4(4)
C12A N11A C15A C14A -0.6(4)
C17A N11A C15A C14A 179.5(3)
C1A C2A C16A O18A -13.2(4)
C3A C2A C16A O18A 167.2(3)
C1A C2A C16A C17A 167.3(3)
C3A C2A C16A C17A -12.3(4)
C12A N11A C17A C16A -104.0(3)
C15A N11A C17A C16A 75.8(4)
O18A C16A C17A N11A -0.5(4)
C2A C16A C17A N11A 178.9(2)
C9B C1B C2B C3B 0.1(4)
C9B C1B C2B C16B -178.6(3)
C1B C2B C3B C4B -0.1(5)
C16B C2B C3B C4B 178.7(3)
C2B C3B C4B C10B -0.7(5)
C10B C5B C6B C7B 0.7(6)
C5B C6B C7B C8B -0.9(6)
C6B C7B C8B C9B -0.2(5)
C7B C8B C9B C10B 1.3(5)
C7B C8B C9B C1B -178.0(3)
C2B C1B C9B C10B 0.7(4)
C2B C1B C9B C8B 180.0(3)
C6B C5B C10B C4B 179.8(4)
C6B C5B C10B C9B 0.5(5)
C3B C4B C10B C5B -177.8(3)
C3B C4B C10B C9B 1.5(5)
C8B C9B C10B C5B -1.5(5)
C1B C9B C10B C5B 177.9(3)
C8B C9B C10B C4B 179.2(3)
C1B C9B C10B C4B -1.4(4)
C15B N11B C12B N13B -0.2(4)
C17B N11B C12B N13B -178.0(3)
N11B C12B N13B C14B -0.5(4)
C12B N13B C14B C15B 1.0(4)
N13B C14B C15B N11B -1.1(4)
C12B N11B C15B C14B 0.8(4)
C17B N11B C15B C14B 178.6(3)
C1B C2B C16B O18B -170.1(3)
C3B C2B C16B O18B 11.1(4)
C1B C2B C16B C17B 10.9(4)
C3B C2B C16B C17B -167.8(3)
C12B N11B C17B C16B 69.8(4)
C15B N11B C17B C16B -107.6(3)
O18B C16B C17B N11B -4.9(4)
C2B C16B C17B N11B 174.1(2)
